data_4334922
loop_
_publ_author_name
'Jorge Caballo'
'Jorge J. Carb\'o'
'Miguel Mena'
'Adri\'an P\'erez-Redondo'
'Josep-M. Poblet'
'Carlos Y\'elamos'

_publ_contact_author_address
;
Departamento de Qu\'imica Inorg\'anica
Universidad de Alcal\'a
28871, Alcal\'a de Henares
Madrid, Spain
;
_publ_contact_author_email adrian.perez@uah.es
_publ_contact_author_fax '+34 91 8854683'
_publ_contact_author_name 'P\'erez-Redondo, Adri\'an'
_publ_contact_author_phone '+34 91 8854677'
_publ_section_title
;
 Redox-Active Behavior of the [{Ti(\h5-C5Me5)(\m-NH)}3(\m3-N)]
 Metalloligand
;
_journal_name_full 'Inorganic Chemistry'
_journal_page_first 6103
_journal_page_last 6109
_journal_paper_doi 10.1021/ic400463a
_journal_volume 52
_journal_year 2013
_chemical_compound_source 'synthesis as described'
_chemical_formula_moiety 'C40 H58 Cl2 N6 Ti3 Y, C5 H5 N'
_chemical_formula_sum 'C45 H63 Cl2 N7 Ti3 Y'
_chemical_formula_weight 1005.53
_chemical_name_systematic
;
 ?
;
_space_group_IT_number 14
_symmetry_cell_setting monoclinic
_symmetry_Int_Tables_number 14
_symmetry_space_group_name_Hall '-P 2ybc'
_symmetry_space_group_name_H-M 'P 1 21/c 1'
_atom_sites_solution_hydrogens geom
_atom_sites_solution_primary direct
_atom_sites_solution_secondary difmap
_audit_conform_dict_location ftp://ftp.iucr.org/pub/cif_core.dic
_audit_conform_dict_name cif_core.dic
_audit_conform_dict_version 2.3
_audit_creation_date 2012-07-09T12:24:59-00:00
_audit_creation_method 'WinGX routine CIF_UPDATE'
_cell_angle_alpha 90
_cell_angle_beta 94.58(3)
_cell_angle_gamma 90
_cell_formula_units_Z 4
_cell_length_a 17.574(10)
_cell_length_b 12.113(5)
_cell_length_c 22.576(15)
_cell_measurement_reflns_used 344
_cell_measurement_temperature 200(2)
_cell_measurement_theta_max 27
_cell_measurement_theta_min 3
_cell_measurement_wavelength 0.71073
_cell_volume 4790(5)
_computing_cell_refinement 'Dirax/lsq (Duisenberg & Schreurs, 1989-2000)'
_computing_data_collection 'Collect (Bruker AXS BV, 1997-2004)'
_computing_data_reduction 'EvalCCD (Duisenberg & Schreurs 1990-2000)'
_computing_molecular_graphics 'Ortep-3 for Windows (Farrugia, 1997)'
_computing_publication_material 'WinGX publication routines (Farrugia, 1999)'
_computing_structure_refinement 'SHELXL-97 (Sheldrick, 1997)'
_computing_structure_solution 'SHELXS-86 (Sheldrick, 1986)'
_diffrn_ambient_temperature 200(2)
_diffrn_detector 'CCD plate'
_diffrn_detector_area_resol_mean 9
_diffrn_measured_fraction_theta_full 0.998
_diffrn_measured_fraction_theta_max 0.998
_diffrn_measurement_device '95mm CCD camera on \k-goniostat'
_diffrn_measurement_device_type KappaCCD
_diffrn_measurement_method 'CCD rotation images, thick slices'
_diffrn_orient_matrix_type X=UH
_diffrn_orient_matrix_UB_11 0.01
_diffrn_orient_matrix_UB_12 0
_diffrn_orient_matrix_UB_13 0
_diffrn_orient_matrix_UB_21 0
_diffrn_orient_matrix_UB_22 0.01
_diffrn_orient_matrix_UB_23 0
_diffrn_orient_matrix_UB_31 0
_diffrn_orient_matrix_UB_32 0
_diffrn_orient_matrix_UB_33 0.01
_diffrn_radiation_monochromator graphite
_diffrn_radiation_probe x-ray
_diffrn_radiation_type MoK\a
_diffrn_radiation_wavelength 0.71073
_diffrn_reflns_av_R_equivalents 0.0654
_diffrn_reflns_av_unetI/netI 0.0786
_diffrn_reflns_limit_h_max 22
_diffrn_reflns_limit_h_min -22
_diffrn_reflns_limit_k_max 15
_diffrn_reflns_limit_k_min -15
_diffrn_reflns_limit_l_max 29
_diffrn_reflns_limit_l_min 0
_diffrn_reflns_number 100604
_diffrn_reflns_reduction_process
;
 Scaled and merged with SORTAV
 R.H. Blessing, (1987) Cryst. Rev. 1, 3-58
 R.H. Blessing, (1989) J. Appl. Cryst. 22, 396-397
;
_diffrn_reflns_theta_full 27.51
_diffrn_reflns_theta_max 27.51
_diffrn_reflns_theta_min 3.06
_diffrn_source 'Enraf Nonius FR590'
_exptl_absorpt_coefficient_mu 1.831
_exptl_absorpt_correction_T_max 0.895
_exptl_absorpt_correction_T_min 0.433
_exptl_absorpt_correction_type multi-scan
_exptl_absorpt_process_details
;
 R.H. Blessing, Acta Cryst. (1995), A51, 33-38
;
_exptl_crystal_colour green
_exptl_crystal_density_diffrn 1.394
_exptl_crystal_description prism
_exptl_crystal_F_000 2084
_exptl_crystal_size_max 0.36
_exptl_crystal_size_mid 0.24
_exptl_crystal_size_min 0.2
_refine_diff_density_max 0.616
_refine_diff_density_min -0.831
_refine_diff_density_rms 0.088
_refine_ls_extinction_method none
_refine_ls_goodness_of_fit_ref 1.073
_refine_ls_hydrogen_treatment constr
_refine_ls_matrix_type full
_refine_ls_number_parameters 509
_refine_ls_number_reflns 10986
_refine_ls_number_restraints 0
_refine_ls_restrained_S_all 1.073
_refine_ls_R_factor_all 0.0832
_refine_ls_R_factor_gt 0.0455
_refine_ls_shift/su_max 0.002
_refine_ls_shift/su_mean 0
_refine_ls_structure_factor_coef Fsqd
_refine_ls_weighting_details 'calc w=1/[\s^2^(Fo^2^)+(0.0517P)^2^+1.7043P] where P=(Fo^2^+2Fc^2^)/3'
_refine_ls_weighting_scheme calc
_refine_ls_wR_factor_gt 0.1067
_refine_ls_wR_factor_ref 0.1183
_reflns_number_gt 7610
_reflns_number_total 10986
_reflns_threshold_expression >2sigma(I)
_cod_data_source_file ic400463a_si_002_2.cif
_cod_data_source_block 4
_cod_original_sg_symbol_H-M 'P 21/c'
_cod_database_code 4334922

loop_
_space_group_symop_operation_xyz
'x, y, z'
'-x, y+1/2, -z+1/2'
'-x, -y, -z'
'x, -y-1/2, z-1/2'

loop_
_atom_site_label
_atom_site_type_symbol
_atom_site_fract_x
_atom_site_fract_y
_atom_site_fract_z
_atom_site_U_iso_or_equiv
_atom_site_adp_type
_atom_site_occupancy
_atom_site_symmetry_multiplicity
_atom_site_calc_flag
_atom_site_refinement_flags
_atom_site_disorder_assembly
_atom_site_disorder_group
C11 C 0.10662(19) 0.5608(3) 0.48335(14) 0.0289(8) Uani 1 1 d . . .
C12 C 0.04503(19) 0.6154(3) 0.45138(16) 0.0304(8) Uani 1 1 d . . .
C13 C 0.04648(18) 0.5857(3) 0.39052(15) 0.0281(7) Uani 1 1 d . . .
C14 C 0.10843(18) 0.5126(3) 0.38563(15) 0.0289(7) Uani 1 1 d . . .
C15 C 0.14514(18) 0.4973(3) 0.44299(15) 0.0279(7) Uani 1 1 d . . .
C16 C 0.1253(3) 0.5615(4) 0.55007(16) 0.0519(11) Uani 1 1 d . . .
H16A H 0.1149 0.4885 0.5662 0.078 Uiso 1 1 calc R . .
H16B H 0.0936 0.6168 0.5682 0.078 Uiso 1 1 calc R . .
H16C H 0.1793 0.5798 0.5589 0.078 Uiso 1 1 calc R . .
C17 C -0.0114(2) 0.6908(3) 0.4773(2) 0.0503(11) Uani 1 1 d . . .
H17A H -0.0516 0.7105 0.4466 0.075 Uiso 1 1 calc R . .
H17B H 0.0147 0.7579 0.4923 0.075 Uiso 1 1 calc R . .
H17C H -0.0342 0.6531 0.51 0.075 Uiso 1 1 calc R . .
C18 C -0.0099(2) 0.6201(3) 0.34062(19) 0.0487(11) Uani 1 1 d . . .
H18A H 0.0159 0.6257 0.3038 0.073 Uiso 1 1 calc R . .
H18B H -0.0316 0.6921 0.3498 0.073 Uiso 1 1 calc R . .
H18C H -0.0509 0.5652 0.3356 0.073 Uiso 1 1 calc R . .
C19 C 0.1301(2) 0.4578(3) 0.32963(17) 0.0459(10) Uani 1 1 d . . .
H19A H 0.1833 0.4332 0.335 0.069 Uiso 1 1 calc R . .
H19B H 0.1242 0.5106 0.2967 0.069 Uiso 1 1 calc R . .
H19C H 0.0968 0.3941 0.3207 0.069 Uiso 1 1 calc R . .
C20 C 0.2096(2) 0.4181(3) 0.4605(2) 0.0507(11) Uani 1 1 d . . .
H20A H 0.2476 0.455 0.4878 0.076 Uiso 1 1 calc R . .
H20B H 0.2336 0.3945 0.4249 0.076 Uiso 1 1 calc R . .
H20C H 0.1893 0.3535 0.4801 0.076 Uiso 1 1 calc R . .
C21 C 0.2098(2) 0.9984(3) 0.54091(14) 0.0325(8) Uani 1 1 d . . .
C22 C 0.22435(19) 0.8980(3) 0.57138(13) 0.0262(7) Uani 1 1 d . . .
C23 C 0.30186(19) 0.8697(3) 0.56826(13) 0.0275(7) Uani 1 1 d . . .
C24 C 0.33529(19) 0.9551(3) 0.53631(14) 0.0339(8) Uani 1 1 d . . .
C25 C 0.2787(2) 1.0333(3) 0.51959(14) 0.0342(8) Uani 1 1 d . . .
C26 C 0.1347(3) 1.0583(4) 0.53577(18) 0.0570(12) Uani 1 1 d . . .
H26A H 0.1285 1.099 0.5726 0.085 Uiso 1 1 calc R . .
H26B H 0.0931 1.0048 0.529 0.085 Uiso 1 1 calc R . .
H26C H 0.1335 1.1101 0.5024 0.085 Uiso 1 1 calc R . .
C27 C 0.1680(2) 0.8381(4) 0.60633(16) 0.0472(10) Uani 1 1 d . . .
H27A H 0.1659 0.8734 0.6452 0.071 Uiso 1 1 calc R . .
H27B H 0.184 0.761 0.6119 0.071 Uiso 1 1 calc R . .
H27C H 0.1174 0.8406 0.5847 0.071 Uiso 1 1 calc R . .
C28 C 0.3430(3) 0.7719(4) 0.59648(18) 0.0497(11) Uani 1 1 d . . .
H28A H 0.3835 0.7486 0.5718 0.075 Uiso 1 1 calc R . .
H28B H 0.3069 0.7111 0.5999 0.075 Uiso 1 1 calc R . .
H28C H 0.3655 0.7923 0.6361 0.075 Uiso 1 1 calc R . .
C29 C 0.4186(2) 0.9666(4) 0.52611(19) 0.0628(14) Uani 1 1 d . . .
H29A H 0.444 1.0128 0.5574 0.094 Uiso 1 1 calc R . .
H29B H 0.4237 1.0009 0.4873 0.094 Uiso 1 1 calc R . .
H29C H 0.4425 0.8934 0.527 0.094 Uiso 1 1 calc R . .
C30 C 0.2915(3) 1.1390(3) 0.48699(19) 0.0671(15) Uani 1 1 d . . .
H30A H 0.2436 1.1623 0.4654 0.101 Uiso 1 1 calc R . .
H30B H 0.3303 1.1272 0.4588 0.101 Uiso 1 1 calc R . .
H30C H 0.3089 1.1964 0.5155 0.101 Uiso 1 1 calc R . .
C31 C 0.16559(17) 0.9670(3) 0.25583(13) 0.0248(7) Uani 1 1 d . . .
C32 C 0.17038(19) 1.0547(3) 0.29785(14) 0.0297(8) Uani 1 1 d . . .
C33 C 0.1035(2) 1.0533(3) 0.32839(14) 0.0311(8) Uani 1 1 d . . .
C34 C 0.05692(18) 0.9648(3) 0.30581(13) 0.0273(7) Uani 1 1 d . . .
C35 C 0.09540(17) 0.9116(3) 0.26148(13) 0.0233(7) Uani 1 1 d . . .
C36 C 0.2210(2) 0.9402(3) 0.21149(15) 0.0380(9) Uani 1 1 d . . .
H36A H 0.2335 0.8614 0.2138 0.057 Uiso 1 1 calc R . .
H36B H 0.2676 0.9837 0.2199 0.057 Uiso 1 1 calc R . .
H36C H 0.1984 0.9578 0.1715 0.057 Uiso 1 1 calc R . .
C37 C 0.2333(2) 1.1387(3) 0.30571(18) 0.0471(10) Uani 1 1 d . . .
H37A H 0.2215 1.2014 0.2791 0.071 Uiso 1 1 calc R . .
H37B H 0.2815 1.105 0.2961 0.071 Uiso 1 1 calc R . .
H37C H 0.2381 1.1644 0.347 0.071 Uiso 1 1 calc R . .
C38 C 0.0822(3) 1.1341(3) 0.37499(17) 0.0509(11) Uani 1 1 d . . .
H38A H 0.1286 1.1663 0.3948 0.076 Uiso 1 1 calc R . .
H38B H 0.0536 1.0957 0.4044 0.076 Uiso 1 1 calc R . .
H38C H 0.0504 1.1928 0.3562 0.076 Uiso 1 1 calc R . .
C39 C -0.0211(2) 0.9377(4) 0.32532(17) 0.0442(10) Uani 1 1 d . . .
H39A H -0.0561 0.999 0.315 0.066 Uiso 1 1 calc R . .
H39B H -0.0176 0.9262 0.3684 0.066 Uiso 1 1 calc R . .
H39C H -0.0403 0.8704 0.3052 0.066 Uiso 1 1 calc R . .
C40 C 0.0661(2) 0.8187(3) 0.22139(14) 0.0342(8) Uani 1 1 d . . .
H40A H 0.0225 0.7835 0.2382 0.051 Uiso 1 1 calc R . .
H40B H 0.1067 0.7642 0.2181 0.051 Uiso 1 1 calc R . .
H40C H 0.0501 0.8482 0.1819 0.051 Uiso 1 1 calc R . .
C41 C 0.4373(2) 0.9711(3) 0.33547(19) 0.0435(9) Uani 1 1 d . . .
H41 H 0.4336 0.9734 0.3772 0.052 Uiso 1 1 calc R . .
C42 C 0.4763(2) 1.0538(4) 0.3100(2) 0.0562(12) Uani 1 1 d . . .
H42 H 0.4975 1.1129 0.3336 0.067 Uiso 1 1 calc R . .
C43 C 0.4843(2) 1.0505(5) 0.2500(2) 0.0665(14) Uani 1 1 d . . .
H43 H 0.5114 1.1067 0.2314 0.08 Uiso 1 1 calc R . .
C44 C 0.4525(2) 0.9650(4) 0.2181(2) 0.0621(13) Uani 1 1 d . . .
H44 H 0.4573 0.9603 0.1766 0.075 Uiso 1 1 calc R . .
C45 C 0.4131(2) 0.8846(4) 0.24682(17) 0.0439(10) Uani 1 1 d . . .
H45 H 0.3915 0.8248 0.224 0.053 Uiso 1 1 calc R . .
C51 C 0.3975(2) 0.5050(3) 0.44017(19) 0.0439(10) Uani 1 1 d . . .
H51 H 0.4033 0.5615 0.4693 0.053 Uiso 1 1 calc R . .
C52 C 0.4250(2) 0.4000(4) 0.4553(2) 0.0601(14) Uani 1 1 d . . .
H52 H 0.4485 0.385 0.4938 0.072 Uiso 1 1 calc R . .
C53 C 0.4173(2) 0.3196(4) 0.4133(3) 0.0673(15) Uani 1 1 d . . .
H53 H 0.4358 0.2473 0.4221 0.081 Uiso 1 1 calc R . .
C54 C 0.3827(3) 0.3431(3) 0.3582(3) 0.0632(14) Uani 1 1 d . . .
H54 H 0.3773 0.2875 0.3285 0.076 Uiso 1 1 calc R . .
C55 C 0.3558(2) 0.4481(3) 0.34636(19) 0.0433(9) Uani 1 1 d . . .
H55 H 0.331 0.4634 0.3083 0.052 Uiso 1 1 calc R . .
Cl1 Cl 0.46058(5) 0.75309(8) 0.42595(5) 0.0448(2) Uani 1 1 d . . .
Cl2 Cl 0.31706(6) 0.65454(8) 0.25537(4) 0.0405(2) Uani 1 1 d . . .
N1 N 0.14094(14) 0.8406(2) 0.42941(10) 0.0189(5) Uani 1 1 d . . .
N12 N 0.26404(14) 0.7089(2) 0.45648(11) 0.0200(5) Uani 1 1 d . . .
H12 H 0.304 0.6661 0.4643 0.024 Uiso 1 1 calc R . .
N13 N 0.18602(14) 0.7297(2) 0.33805(11) 0.0212(5) Uani 1 1 d . . .
H13 H 0.2004 0.6928 0.3073 0.025 Uiso 1 1 calc R . .
N23 N 0.27369(14) 0.9125(2) 0.39182(10) 0.0186(5) Uani 1 1 d . . .
H23 H 0.317 0.9352 0.3789 0.022 Uiso 1 1 calc R . .
N41 N 0.40408(16) 0.8869(2) 0.30493(12) 0.0331(7) Uani 1 1 d . . .
N51 N 0.36339(16) 0.5306(2) 0.38676(14) 0.0358(7) Uani 1 1 d . . .
Ti1 Ti 0.15893(3) 0.68717(4) 0.41777(2) 0.01904(13) Uani 1 1 d . . .
Ti2 Ti 0.24133(3) 0.86609(4) 0.46992(2) 0.01744(12) Uani 1 1 d . . .
Ti3 Ti 0.16854(3) 0.88684(4) 0.35401(2) 0.01816(13) Uani 1 1 d . . .
Y1 Y 0.327393(17) 0.73824(2) 0.363830(13) 0.02179(9) Uani 1 1 d . . .
C95' C 0.3685(4) 0.1727(10) 0.6557(6) 0.055(4) Uiso 0.347(12) 1 d PG A 1
H95' H 0.4194 0.1459 0.6567 0.066 Uiso 0.347(12) 1 calc PR A 1
C91' C 0.3114(8) 0.1072(6) 0.6765(5) 0.059(5) Uiso 0.347(12) 1 d PG A 1
H91' H 0.3233 0.0357 0.6918 0.07 Uiso 0.347(12) 1 calc PR A 1
C92' C 0.2370(6) 0.1463(11) 0.6750(6) 0.069(4) Uiso 0.347(12) 1 d PG A 1
H92' H 0.198 0.1016 0.6892 0.083 Uiso 0.347(12) 1 calc PR A 1
C93' C 0.2195(4) 0.2510(13) 0.6525(5) 0.059(4) Uiso 0.347(12) 1 d PG A 1
H93' H 0.1686 0.2778 0.6515 0.071 Uiso 0.347(12) 1 calc PR A 1
C94' C 0.2766(8) 0.3165(7) 0.6317(4) 0.045(4) Uiso 0.347(12) 1 d PG A 1
H94' H 0.2647 0.388 0.6164 0.054 Uiso 0.347(12) 1 calc PR A 1
N10' N 0.3511(6) 0.2773(9) 0.6332(5) 0.082(5) Uiso 0.347(12) 1 d PG A 1
C93 C 0.3615(2) 0.2090(7) 0.6492(3) 0.070(3) Uiso 0.653(12) 1 d PG A 2
H93 H 0.4145 0.2122 0.6436 0.084 Uiso 0.653(12) 1 calc PR A 2
C94 C 0.3144(5) 0.2977(4) 0.6326(3) 0.073(2) Uiso 0.653(12) 1 d PG A 2
H94 H 0.3353 0.3617 0.6156 0.088 Uiso 0.653(12) 1 calc PR A 2
C95 C 0.2370(5) 0.2930(4) 0.6408(2) 0.052(2) Uiso 0.653(12) 1 d PG A 2
H95 H 0.2048 0.3537 0.6294 0.063 Uiso 0.653(12) 1 calc PR A 2
N10 N 0.20653(19) 0.1995(6) 0.6656(3) 0.065(2) Uiso 0.653(12) 1 d PG A 2
C91 C 0.2536(4) 0.1107(4) 0.6823(3) 0.055(2) Uiso 0.653(12) 1 d PG A 2
H91 H 0.2328 0.0468 0.6993 0.066 Uiso 0.653(12) 1 calc PR A 2
C92 C 0.3311(3) 0.1155(5) 0.6741(3) 0.057(3) Uiso 0.653(12) 1 d PG A 2
H92 H 0.3632 0.0548 0.6855 0.069 Uiso 0.653(12) 1 calc PR A 2

loop_
_atom_site_aniso_label
_atom_site_aniso_U_11
_atom_site_aniso_U_22
_atom_site_aniso_U_33
_atom_site_aniso_U_23
_atom_site_aniso_U_13
_atom_site_aniso_U_12
C11 0.0362(19) 0.0226(17) 0.0284(17) 0.0072(14) 0.0043(15) -0.0146(15)
C12 0.0284(17) 0.0211(17) 0.043(2) -0.0019(15) 0.0130(16) -0.0104(14)
C13 0.0251(17) 0.0204(17) 0.0383(19) -0.0017(14) -0.0017(14) -0.0108(13)
C14 0.0330(18) 0.0189(17) 0.0353(19) -0.0028(14) 0.0053(15) -0.0111(14)
C15 0.0271(17) 0.0167(16) 0.0394(19) 0.0062(14) 0.0001(15) -0.0060(13)
C16 0.073(3) 0.053(3) 0.029(2) 0.0089(19) 0.001(2) -0.030(2)
C17 0.040(2) 0.036(2) 0.079(3) -0.010(2) 0.027(2) -0.0083(18)
C18 0.039(2) 0.043(2) 0.060(3) 0.008(2) -0.018(2) -0.0117(18)
C19 0.056(2) 0.034(2) 0.048(2) -0.0163(18) 0.014(2) -0.0150(19)
C20 0.042(2) 0.030(2) 0.079(3) 0.022(2) 0.000(2) -0.0016(17)
C21 0.045(2) 0.0310(19) 0.0210(16) -0.0098(15) 0.0019(15) 0.0041(16)
C22 0.0353(18) 0.0290(18) 0.0148(15) -0.0031(13) 0.0052(13) -0.0048(15)
C23 0.0355(18) 0.0330(19) 0.0132(14) -0.0045(13) -0.0035(13) -0.0008(15)
C24 0.0328(18) 0.049(2) 0.0198(16) -0.0140(16) 0.0044(14) -0.0185(17)
C25 0.058(2) 0.0255(19) 0.0188(16) -0.0063(14) 0.0024(16) -0.0125(17)
C26 0.069(3) 0.063(3) 0.039(2) -0.010(2) 0.001(2) 0.030(2)
C27 0.056(2) 0.058(3) 0.031(2) -0.0068(19) 0.0216(19) -0.012(2)
C28 0.060(3) 0.055(3) 0.032(2) 0.0004(19) -0.0096(19) 0.020(2)
C29 0.040(2) 0.102(4) 0.046(2) -0.022(3) 0.0044(19) -0.032(3)
C30 0.129(5) 0.028(2) 0.045(3) -0.0021(19) 0.013(3) -0.026(3)
C31 0.0262(16) 0.0295(18) 0.0181(15) 0.0079(13) -0.0025(13) 0.0060(14)
C32 0.0388(19) 0.0239(17) 0.0246(17) 0.0107(14) -0.0081(15) 0.0043(15)
C33 0.044(2) 0.0239(18) 0.0245(17) 0.0048(14) -0.0018(15) 0.0155(16)
C34 0.0271(17) 0.0351(19) 0.0192(15) 0.0092(14) -0.0009(13) 0.0144(15)
C35 0.0245(16) 0.0275(17) 0.0167(15) 0.0069(13) -0.0049(13) 0.0061(13)
C36 0.038(2) 0.050(2) 0.0273(18) 0.0103(17) 0.0069(16) 0.0034(18)
C37 0.070(3) 0.029(2) 0.041(2) 0.0117(17) -0.007(2) -0.0123(19)
C38 0.078(3) 0.037(2) 0.037(2) -0.0033(18) -0.001(2) 0.030(2)
C39 0.0305(19) 0.064(3) 0.038(2) 0.008(2) 0.0058(16) 0.0131(19)
C40 0.0386(19) 0.039(2) 0.0235(17) -0.0016(16) -0.0058(15) -0.0012(17)
C41 0.037(2) 0.042(2) 0.051(2) 0.0011(19) 0.0043(18) -0.0039(18)
C42 0.047(2) 0.045(3) 0.076(3) 0.009(2) 0.005(2) -0.014(2)
C43 0.042(3) 0.074(4) 0.085(4) 0.032(3) 0.012(2) -0.015(2)
C44 0.050(3) 0.088(4) 0.052(3) 0.016(3) 0.023(2) -0.009(3)
C45 0.040(2) 0.058(3) 0.035(2) 0.0001(19) 0.0128(17) -0.0047(19)
C51 0.037(2) 0.036(2) 0.056(3) 0.0135(19) -0.0087(19) -0.0013(17)
C52 0.037(2) 0.045(3) 0.097(4) 0.035(3) -0.009(2) -0.0005(19)
C53 0.043(2) 0.025(2) 0.136(5) 0.028(3) 0.018(3) 0.0075(19)
C54 0.056(3) 0.025(2) 0.112(4) -0.004(2) 0.028(3) -0.002(2)
C55 0.040(2) 0.030(2) 0.061(3) 0.0000(19) 0.0128(19) -0.0014(17)
Cl1 0.0302(5) 0.0446(6) 0.0568(6) 0.0151(5) -0.0135(4) -0.0066(4)
Cl2 0.0559(6) 0.0367(5) 0.0295(4) -0.0079(4) 0.0072(4) 0.0058(4)
N1 0.0218(13) 0.0163(13) 0.0186(12) 0.0018(10) 0.0020(10) -0.0015(10)
N12 0.0221(13) 0.0161(13) 0.0213(13) 0.0025(10) -0.0017(10) 0.0022(10)
N13 0.0275(14) 0.0183(13) 0.0178(13) -0.0007(10) 0.0013(11) 0.0016(11)
N23 0.0191(12) 0.0174(13) 0.0198(12) 0.0014(10) 0.0051(10) -0.0035(10)
N41 0.0294(15) 0.0367(17) 0.0336(16) 0.0042(13) 0.0045(13) 0.0000(13)
N51 0.0280(15) 0.0271(16) 0.0522(19) 0.0064(14) 0.0023(14) 0.0022(13)
Ti1 0.0210(3) 0.0161(3) 0.0199(3) 0.0014(2) 0.0006(2) -0.0045(2)
Ti2 0.0220(3) 0.0165(3) 0.0137(3) 0.0000(2) 0.0007(2) -0.0029(2)
Ti3 0.0207(3) 0.0166(3) 0.0168(3) 0.0024(2) -0.0005(2) 0.0021(2)
Y1 0.02170(16) 0.02099(17) 0.02272(16) 0.00076(12) 0.00203(12) 0.00178(12)

loop_
_atom_type_symbol
_atom_type_description
_atom_type_scat_dispersion_real
_atom_type_scat_dispersion_imag
_atom_type_scat_source
C C 0.0033 0.0016 'International Tables Vol C Tables 4.2.6.8 and 6.1.1.4'
H H 0 0 'International Tables Vol C Tables 4.2.6.8 and 6.1.1.4'
Cl Cl 0.1484 0.1585 'International Tables Vol C Tables 4.2.6.8 and 6.1.1.4'
N N 0.0061 0.0033 'International Tables Vol C Tables 4.2.6.8 and 6.1.1.4'
Ti Ti 0.2776 0.4457 'International Tables Vol C Tables 4.2.6.8 and 6.1.1.4'
Y Y -2.7962 3.5667 'International Tables Vol C Tables 4.2.6.8 and 6.1.1.4'

loop_
_exptl_crystal_face_index_h
_exptl_crystal_face_index_k
_exptl_crystal_face_index_l
_exptl_crystal_face_perp_dist
-5 0 1 0.079
1 0 0 0.098
5 0 -4 0.136
-2 0 -1 0.104
1 0 18 0.169
0 -10 1 0.119
0 6 -1 0.038
1 10 -12 0.087

loop_
_geom_angle_atom_site_label_1
_geom_angle_atom_site_label_2
_geom_angle_atom_site_label_3
_geom_angle
C15 C11 C12 108.2(3)
C15 C11 C16 124.7(3)
C12 C11 C16 126.8(3)
C15 C11 Ti1 73.57(18)
C12 C11 Ti1 72.42(18)
C16 C11 Ti1 123.7(2)
C11 C12 C13 107.6(3)
C11 C12 C17 126.0(3)
C13 C12 C17 126.5(3)
C11 C12 Ti1 72.72(18)
C13 C12 Ti1 72.67(18)
C17 C12 Ti1 120.3(2)
C14 C13 C12 107.9(3)
C14 C13 C18 125.6(3)
C12 C13 C18 126.4(3)
C14 C13 Ti1 73.34(18)
C12 C13 Ti1 72.32(17)
C18 C13 Ti1 122.6(2)
C15 C14 C13 108.0(3)
C15 C14 C19 125.8(3)
C13 C14 C19 126.1(3)
C15 C14 Ti1 72.88(18)
C13 C14 Ti1 72.02(18)
C19 C14 Ti1 122.3(2)
C11 C15 C14 108.3(3)
C11 C15 C20 124.5(3)
C14 C15 C20 126.9(3)
C11 C15 Ti1 71.99(18)
C14 C15 Ti1 72.69(18)
C20 C15 Ti1 125.8(2)
C25 C21 C22 107.4(3)
C25 C21 C26 127.2(4)
C22 C21 C26 125.3(4)
C25 C21 Ti2 73.52(19)
C22 C21 Ti2 72.72(18)
C26 C21 Ti2 121.8(2)
C21 C22 C23 108.8(3)
C21 C22 C27 124.9(3)
C23 C22 C27 126.0(3)
C21 C22 Ti2 72.56(17)
C23 C22 Ti2 73.45(17)
C27 C22 Ti2 124.7(2)
C22 C23 C24 106.8(3)
C22 C23 C28 127.1(3)
C24 C23 C28 125.9(3)
C22 C23 Ti2 71.97(18)
C24 C23 Ti2 73.22(18)
C28 C23 Ti2 123.0(2)
C25 C24 C23 108.4(3)
C25 C24 C29 125.0(4)
C23 C24 C29 126.4(4)
C25 C24 Ti2 72.37(19)
C23 C24 Ti2 72.32(18)
C29 C24 Ti2 125.1(2)
C24 C25 C21 108.5(3)
C24 C25 C30 125.2(4)
C21 C25 C30 126.3(4)
C24 C25 Ti2 73.49(19)
C21 C25 Ti2 72.08(19)
C30 C25 Ti2 122.7(2)
C35 C31 C32 107.4(3)
C35 C31 C36 125.3(3)
C32 C31 C36 127.2(3)
C35 C31 Ti3 71.50(17)
C32 C31 Ti3 72.11(17)
C36 C31 Ti3 124.2(2)
C33 C32 C31 108.0(3)
C33 C32 C37 125.8(3)
C31 C32 C37 126.0(3)
C33 C32 Ti3 71.57(18)
C31 C32 Ti3 73.53(18)
C37 C32 Ti3 123.5(2)
C32 C33 C34 108.2(3)
C32 C33 C38 126.7(3)
C34 C33 C38 125.0(3)
C32 C33 Ti3 74.01(18)
C34 C33 Ti3 72.39(18)
C38 C33 Ti3 121.7(2)
C35 C34 C33 107.8(3)
C35 C34 C39 127.4(3)
C33 C34 C39 124.8(3)
C35 C34 Ti3 73.53(17)
C33 C34 Ti3 72.71(18)
C39 C34 Ti3 121.3(2)
C34 C35 C31 108.5(3)
C34 C35 C40 127.4(3)
C31 C35 C40 123.8(3)
C34 C35 Ti3 71.96(17)
C31 C35 Ti3 74.12(17)
C40 C35 Ti3 124.5(2)
N41 C41 C42 123.7(4)
C41 C42 C43 119.2(4)
C44 C43 C42 118.4(4)
C43 C44 C45 119.2(4)
N41 C45 C44 123.2(4)
N51 C51 C52 123.6(4)
C53 C52 C51 118.0(4)
C52 C53 C54 119.9(4)
C53 C54 C55 119.2(5)
N51 C55 C54 122.6(4)
Ti3 N1 Ti1 96.16(11)
Ti3 N1 Ti2 95.06(11)
Ti1 N1 Ti2 93.75(11)
Ti2 N12 Ti1 90.18(10)
Ti2 N12 Y1 95.84(10)
Ti1 N12 Y1 96.43(10)
Ti3 N13 Ti1 91.90(11)
Ti3 N13 Y1 94.82(10)
Ti1 N13 Y1 96.09(10)
Ti2 N23 Ti3 90.84(11)
Ti2 N23 Y1 97.54(10)
Ti3 N23 Y1 96.88(10)
C45 N41 C41 116.1(3)
C45 N41 Y1 125.5(3)
C41 N41 Y1 118.4(2)
C51 N51 C55 116.7(3)
C51 N51 Y1 118.7(2)
C55 N51 Y1 124.3(3)
N1 Ti1 N13 85.73(10)
N1 Ti1 N12 88.21(10)
N13 Ti1 N12 94.75(11)
N1 Ti1 C12 99.22(11)
N13 Ti1 C12 131.58(12)
N12 Ti1 C12 133.31(12)
N1 Ti1 C11 117.86(12)
N13 Ti1 C11 151.26(11)
N12 Ti1 C11 101.74(11)
C12 Ti1 C11 34.86(12)
N1 Ti1 C13 113.46(11)
N13 Ti1 C13 99.00(12)
N12 Ti1 C13 155.00(11)
C12 Ti1 C13 35.02(12)
C11 Ti1 C13 57.89(12)
N1 Ti1 C14 147.64(12)
N13 Ti1 C14 93.75(11)
N12 Ti1 C14 123.99(11)
C12 Ti1 C14 57.79(12)
C11 Ti1 C14 57.51(12)
C13 Ti1 C14 34.64(11)
N1 Ti1 C15 152.30(11)
N13 Ti1 C15 120.50(11)
N12 Ti1 C15 97.51(10)
C12 Ti1 C15 57.59(12)
C11 Ti1 C15 34.44(12)
C13 Ti1 C15 57.50(11)
C14 Ti1 C15 34.44(11)
N1 Ti1 Ti2 43.67(8)
N13 Ti1 Ti2 91.55(8)
N12 Ti1 Ti2 44.57(7)
C12 Ti1 Ti2 124.76(9)
C11 Ti1 Ti2 116.70(9)
C13 Ti1 Ti2 154.23(9)
C14 Ti1 Ti2 167.91(9)
C15 Ti1 Ti2 134.55(9)
N1 Ti1 Ti3 41.71(8)
N13 Ti1 Ti3 44.04(7)
N12 Ti1 Ti3 91.10(7)
C12 Ti1 Ti3 124.40(9)
C11 Ti1 Ti3 156.11(9)
C13 Ti1 Ti3 113.25(9)
C14 Ti1 Ti3 129.79(9)
C15 Ti1 Ti3 163.25(9)
Ti2 Ti1 Ti3 60.27(4)
N1 Ti1 Y1 91.78(7)
N13 Ti1 Y1 48.16(8)
N12 Ti1 Y1 47.22(8)
C12 Ti1 Y1 168.97(8)
C11 Ti1 Y1 138.27(9)
C13 Ti1 Y1 138.23(9)
C14 Ti1 Y1 111.83(8)
C15 Ti1 Y1 111.99(8)
Ti2 Ti1 Y1 64.47(3)
Ti3 Ti1 Y1 64.28(2)
N1 Ti2 N12 87.80(10)
N1 Ti2 N23 86.58(11)
N12 Ti2 N23 93.49(10)
N1 Ti2 C21 100.00(12)
N12 Ti2 C21 145.05(11)
N23 Ti2 C21 120.78(12)
N1 Ti2 C22 107.54(11)
N12 Ti2 C22 110.43(11)
N23 Ti2 C22 152.24(11)
C21 Ti2 C22 34.72(12)
N1 Ti2 C25 124.17(12)
N12 Ti2 C25 147.25(12)
N23 Ti2 C25 95.17(11)
C21 Ti2 C25 34.39(12)
C22 Ti2 C25 57.08(11)
N1 Ti2 C23 139.54(11)
N12 Ti2 C23 94.60(11)
N23 Ti2 C23 133.36(11)
C21 Ti2 C23 57.82(12)
C22 Ti2 C23 34.58(11)
C25 Ti2 C23 57.34(12)
N1 Ti2 C24 156.79(12)
N12 Ti2 C24 113.12(12)
N23 Ti2 C24 101.36(12)
C21 Ti2 C24 57.15(12)
C22 Ti2 C24 56.95(11)
C25 Ti2 C24 34.14(13)
C23 Ti2 C24 34.46(12)
N1 Ti2 Ti1 42.59(7)
N12 Ti2 Ti1 45.24(8)
N23 Ti2 Ti1 91.19(8)
C21 Ti2 Ti1 131.75(10)
C22 Ti2 Ti1 115.51(8)
C25 Ti2 Ti1 164.98(10)
C23 Ti2 Ti1 125.49(9)
C24 Ti2 Ti1 156.20(10)
N1 Ti2 Ti3 41.73(7)
N12 Ti2 Ti3 91.46(7)
N23 Ti2 Ti3 44.86(8)
C21 Ti2 Ti3 116.98(9)
C22 Ti2 Ti3 142.95(9)
C25 Ti2 Ti3 116.55(9)
C23 Ti2 Ti3 173.84(8)
C24 Ti2 Ti3 140.92(9)
Ti1 Ti2 Ti3 60.11(3)
N1 Ti2 Y1 92.01(8)
N12 Ti2 Y1 47.86(7)
N23 Ti2 Y1 46.24(8)
C21 Ti2 Y1 162.06(9)
C22 Ti2 Y1 151.12(9)
C25 Ti2 Y1 127.77(9)
C23 Ti2 Y1 119.06(9)
C24 Ti2 Y1 109.31(9)
Ti1 Ti2 Y1 65.61(3)
Ti3 Ti2 Y1 64.68(4)
N1 Ti3 N13 86.18(11)
N1 Ti3 N23 87.50(11)
N13 Ti3 N23 94.36(10)
N1 Ti3 C34 105.65(11)
N13 Ti3 C34 116.02(12)
N23 Ti3 C34 147.20(12)
N1 Ti3 C33 108.58(11)
N13 Ti3 C33 149.26(11)
N23 Ti3 C33 112.61(12)
C34 Ti3 C33 34.91(12)
N1 Ti3 C35 131.85(11)
N13 Ti3 C35 92.43(11)
N23 Ti3 C35 140.45(10)
C34 Ti3 C35 34.51(11)
C33 Ti3 C35 57.47(11)
N1 Ti3 C32 137.91(11)
N13 Ti3 C32 135.66(12)
N23 Ti3 C32 92.46(11)
C34 Ti3 C32 57.55(12)
C33 Ti3 C32 34.41(12)
C35 Ti3 C32 57.23(11)
N1 Ti3 C31 162.95(11)
N13 Ti3 C31 102.31(11)
N23 Ti3 C31 106.31(11)
C34 Ti3 C31 57.37(11)
C33 Ti3 C31 57.25(11)
C35 Ti3 C31 34.38(11)
C32 Ti3 C31 34.36(11)
N1 Ti3 Ti1 42.13(8)
N13 Ti3 Ti1 44.06(8)
N23 Ti3 Ti1 90.36(7)
C34 Ti3 Ti1 119.69(9)
C33 Ti3 Ti1 143.72(9)
C35 Ti3 Ti1 120.28(8)
C32 Ti3 Ti1 177.18(8)
C31 Ti3 Ti1 144.40(8)
N1 Ti3 Ti2 43.22(8)
N13 Ti3 Ti2 91.02(8)
N23 Ti3 Ti2 44.30(7)
C34 Ti3 Ti2 139.34(8)
C33 Ti3 Ti2 118.39(8)
C35 Ti3 Ti2 173.73(8)
C32 Ti3 Ti2 122.68(8)
C31 Ti3 Ti2 149.16(8)
Ti1 Ti3 Ti2 59.62(3)
N1 Ti3 Y1 93.10(8)
N13 Ti3 Y1 48.95(7)
N23 Ti3 Y1 46.38(7)
C34 Ti3 Y1 155.75(8)
C33 Ti3 Y1 150.10(9)
C35 Ti3 Y1 121.30(8)
C32 Ti3 Y1 116.68(9)
C31 Ti3 Y1 103.64(8)
Ti1 Ti3 Y1 65.51(3)
Ti2 Ti3 Y1 64.78(3)
N23 Y1 N12 72.10(8)
N23 Y1 N13 72.32(8)
N12 Y1 N13 71.69(9)
N23 Y1 N51 151.05(9)
N12 Y1 N51 79.27(9)
N13 Y1 N51 102.95(8)
N23 Y1 Cl1 98.63(7)
N12 Y1 Cl1 90.02(8)
N13 Y1 Cl1 161.25(6)
N51 Y1 Cl1 76.80(7)
N23 Y1 Cl2 125.30(6)
N12 Y1 Cl2 136.59(7)
N13 Y1 Cl2 77.04(7)
N51 Y1 Cl2 79.25(8)
Cl1 Y1 Cl2 120.75(4)
N23 Y1 N41 76.36(9)
N12 Y1 N41 142.98(9)
N13 Y1 N41 116.28(9)
N51 Y1 N41 128.28(9)
Cl1 Y1 N41 75.92(7)
Cl2 Y1 N41 78.29(8)
N23 Y1 Ti3 36.74(6)
N12 Y1 Ti3 72.59(6)
N13 Y1 Ti3 36.23(6)
N51 Y1 Ti3 136.00(6)
Cl1 Y1 Ti3 134.89(4)
Cl2 Y1 Ti3 98.70(4)
N41 Y1 Ti3 93.24(7)
N23 Y1 Ti2 36.22(6)
N12 Y1 Ti2 36.30(6)
N13 Y1 Ti2 71.72(7)
N51 Y1 Ti2 114.83(7)
Cl1 Y1 Ti2 91.18(5)
Cl2 Y1 Ti2 147.84(3)
N41 Y1 Ti2 108.82(7)
Ti3 Y1 Ti2 50.54(3)
N23 Y1 Ti1 72.01(6)
N12 Y1 Ti1 36.36(6)
N13 Y1 Ti1 35.74(6)
N51 Y1 Ti1 87.56(7)
Cl1 Y1 Ti1 126.33(5)
Cl2 Y1 Ti1 105.59(4)
N41 Y1 Ti1 143.41(6)
Ti3 Y1 Ti1 50.21(3)
Ti2 Y1 Ti1 49.92(3)
C91' C95' N10' 120
C92' C91' C95' 120
C91' C92' C93' 120
C94' C93' C92' 120
C93' C94' N10' 120
C94' N10' C95' 120
C94 C93 C92 120
C95 C94 C93 120
N10 C95 C94 120
C95 N10 C91 120
C92 C91 N10 120
C91 C92 C93 120

loop_
_geom_bond_atom_site_label_1
_geom_bond_atom_site_label_2
_geom_bond_distance
C11 C15 1.407(5)
C11 C12 1.416(5)
C11 C16 1.516(5)
C11 Ti1 2.366(3)
C12 C13 1.423(5)
C12 C17 1.501(5)
C12 Ti1 2.362(3)
C13 C14 1.414(5)
C13 C18 1.499(5)
C13 Ti1 2.367(3)
C14 C15 1.412(5)
C14 C19 1.503(5)
C14 Ti1 2.384(3)
C15 C20 1.512(5)
C15 Ti1 2.386(3)
C21 C25 1.403(5)
C21 C22 1.411(5)
C21 C26 1.503(5)
C21 Ti2 2.363(3)
C22 C23 1.412(5)
C22 C27 1.501(5)
C22 Ti2 2.365(3)
C23 C24 1.416(5)
C23 C28 1.503(5)
C23 Ti2 2.384(3)
C24 C25 1.403(5)
C24 C29 1.507(5)
C24 Ti2 2.396(3)
C25 C30 1.503(5)
C25 Ti2 2.382(3)
C31 C35 1.419(4)
C31 C32 1.422(5)
C31 C36 1.488(5)
C31 Ti3 2.417(3)
C32 C33 1.410(5)
C32 C37 1.503(5)
C32 Ti3 2.398(3)
C33 C34 1.418(5)
C33 C38 1.506(5)
C33 Ti3 2.367(3)
C34 C35 1.408(4)
C34 C39 1.509(5)
C34 Ti3 2.363(3)
C35 C40 1.509(5)
C35 Ti3 2.383(3)
C41 N41 1.339(5)
C41 C42 1.365(6)
C42 C43 1.374(7)
C43 C44 1.355(7)
C44 C45 1.385(6)
C45 N41 1.335(5)
C51 N51 1.340(5)
C51 C52 1.393(6)
C52 C53 1.358(7)
C53 C54 1.371(7)
C54 C55 1.376(6)
C55 N51 1.352(5)
Cl1 Y1 2.6369(16)
Cl2 Y1 2.6431(17)
N1 Ti3 1.891(3)
N1 Ti1 1.907(3)
N1 Ti2 1.946(3)
N12 Ti2 1.974(3)
N12 Ti1 1.997(3)
N12 Y1 2.472(3)
N13 Ti3 1.966(3)
N13 Ti1 1.967(3)
N13 Y1 2.508(3)
N23 Ti2 1.977(3)
N23 Ti3 1.997(3)
N23 Y1 2.416(3)
N41 Y1 2.667(3)
N51 Y1 2.635(3)
Ti1 Ti2 2.8122(12)
Ti1 Ti3 2.8264(12)
Ti1 Y1 3.3476(18)
Ti2 Ti3 2.8307(18)
Ti2 Y1 3.3168(16)
Ti3 Y1 3.3142(15)
C95' C91' 1.39
C95' N10' 1.39
C91' C92' 1.39
C92' C93' 1.39
C93' C94' 1.39
C94' N10' 1.39
C93 C94 1.39
C93 C92 1.39
C94 C95 1.39
C95 N10 1.39
N10 C91 1.39
C91 C92 1.39
